data_7706928
loop_
_publ_author_name
'Wang, Dandan'
'Zhang, Xinyuan'
'Liang, Fei'
'Hu, Zhanggui'
'Wu, Yicheng'

_publ_section_title
;
 Zn(H<sub>2</sub>C<sub>3</sub>N<sub>3</sub>O<sub>3</sub>)<sub>2</sub>&#x00B7;3H<sub>2</sub>O:
 the first single-<i>d</i><sup>10</sup> transition metal based ultraviolet
 hydroisocyanurate crystal with large birefringence.
;
_journal_issue 16
_journal_name_full 'Dalton transactions (Cambridge, England : 2003)'
_journal_page_first 5617
_journal_page_last 5623
_journal_paper_doi 10.1039/d1dt00793a
_journal_volume 50
_journal_year 2021
_chemical_formula_moiety 'C3 H8 N3 O6 Zn, C3 H2 N3 O3'
_chemical_formula_sum 'C6 H10 N6 O9 Zn'
_chemical_formula_weight 375.57
_space_group_crystal_system triclinic
_space_group_IT_number 2
_space_group_name_Hall '-P 1'
_space_group_name_H-M_alt 'P -1'
_atom_sites_solution_hydrogens difmap
_atom_sites_solution_primary dual
_audit_creation_date 2020-06-06
_audit_creation_method
;
Olex2 1.2
(compiled 2017.08.10 svn.r3458 for OlexSys, GUI svn.r5381)
;
_audit_update_record
;
2021-02-25 deposited with the CCDC.	2021-03-23 downloaded from the CCDC.
;
_cell_angle_alpha 103.573(5)
_cell_angle_beta 106.316(6)
_cell_angle_gamma 105.106(5)
_cell_formula_units_Z 2
_cell_length_a 6.7905(12)
_cell_length_b 9.2047(16)
_cell_length_c 11.672(2)
_cell_measurement_reflns_used 5632
_cell_measurement_temperature 298(2)
_cell_measurement_theta_max 26.92
_cell_measurement_theta_min 2.43
_cell_volume 637.6(2)
_computing_cell_refinement 'SAINT V8.38A (?, 2016)'
_computing_data_reduction 'SAINT V8.38A (?, 2016)'
_computing_molecular_graphics 'Olex2 (Dolomanov et al., 2009)'
_computing_publication_material 'Olex2 (Dolomanov et al., 2009)'
_computing_structure_refinement 'ShelXL (Sheldrick, 2015)'
_computing_structure_solution 'ShelXT (Sheldrick, 2015)'
_diffrn_ambient_temperature 298.0
_diffrn_measured_fraction_theta_full 1.000
_diffrn_measured_fraction_theta_max 0.998
_diffrn_measurement_device_type 'CCD area detector'
_diffrn_measurement_method 'phi and omega scans'
_diffrn_radiation_monochromator graphite
_diffrn_radiation_type MoK\a
_diffrn_radiation_wavelength 0.71073
_diffrn_reflns_av_R_equivalents 0.0523
_diffrn_reflns_av_unetI/netI 0.0367
_diffrn_reflns_Laue_measured_fraction_full 1.000
_diffrn_reflns_Laue_measured_fraction_max 0.998
_diffrn_reflns_limit_h_max 8
_diffrn_reflns_limit_h_min -8
_diffrn_reflns_limit_k_max 11
_diffrn_reflns_limit_k_min -11
_diffrn_reflns_limit_l_max 15
_diffrn_reflns_limit_l_min -15
_diffrn_reflns_number 16904
_diffrn_reflns_point_group_measured_fraction_full 1.000
_diffrn_reflns_point_group_measured_fraction_max 0.998
_diffrn_reflns_theta_full 25.242
_diffrn_reflns_theta_max 27.514
_diffrn_reflns_theta_min 2.430
_exptl_absorpt_coefficient_mu 1.991
_exptl_absorpt_correction_T_max 0.7456
_exptl_absorpt_correction_T_min 0.6983
_exptl_absorpt_correction_type none
_exptl_absorpt_process_details
;
SADABS-2016/2 (Bruker,2016/2) was used for absorption correction.
wR2(int) was 0.1256 before and 0.0580 after correction.
The Ratio of minimum to maximum transmission is 0.9366.
The \l/2 correction factor is Not present.
;
_exptl_crystal_density_diffrn 1.956
_exptl_crystal_description strip
_exptl_crystal_F_000 380
_refine_diff_density_max 0.556
_refine_diff_density_min -0.505
_refine_diff_density_rms 0.083
_refine_ls_extinction_method none
_refine_ls_goodness_of_fit_ref 1.059
_refine_ls_hydrogen_treatment refall
_refine_ls_matrix_type full
_refine_ls_number_parameters 239
_refine_ls_number_reflns 2920
_refine_ls_number_restraints 6
_refine_ls_restrained_S_all 1.058
_refine_ls_R_factor_all 0.0520
_refine_ls_R_factor_gt 0.0392
_refine_ls_shift/su_max 0.001
_refine_ls_shift/su_mean 0.000
_refine_ls_structure_factor_coef Fsqd
_refine_ls_weighting_details 'w=1/[\s^2^(Fo^2^)+(0.0367P)^2^+0.7552P] where P=(Fo^2^+2Fc^2^)/3'
_refine_ls_weighting_scheme calc
_refine_ls_wR_factor_gt 0.0859
_refine_ls_wR_factor_ref 0.0936
_reflns_Friedel_coverage 0.000
_reflns_number_gt 2463
_reflns_number_total 2920
_reflns_threshold_expression 'I > 2\s(I)'
_cod_data_source_file d1dt00793a2.cif
_cod_data_source_block a
_cod_depositor_comments 'Adding full bibliography for 7706928.cif.'
_cod_original_cell_volume 637.5(2)
_cod_database_code 7706928
_shelx_shelxl_version_number 2016/4
_shelx_space_group_comment
;
The symmetry employed for this shelxl refinement is uniquely defined
by the following loop, which should always be used as a source of
symmetry information in preference to the above space-group names.
They are only intended as comments.
;
_olex2_refinement_description
;
1. Restrained distances
 O7-H7B = O7-H7A = O8-H8B = O8-H8A = O9-H9A = O9-H9B
 0.98 with sigma of 0.02
;
_olex2_submission_special_instructions 'No special instructions were received'

loop_
_space_group_symop_operation_xyz
'x, y, z'
'-x, -y, -z'

loop_
_atom_site_label
_atom_site_type_symbol
_atom_site_fract_x
_atom_site_fract_y
_atom_site_fract_z
_atom_site_U_iso_or_equiv
_atom_site_adp_type
_atom_site_occupancy
_atom_site_site_symmetry_order
_atom_site_calc_flag
_atom_site_refinement_flags_posn
_atom_site_refinement_flags_adp
_atom_site_refinement_flags_occupancy
_atom_site_disorder_assembly
_atom_site_disorder_group
Zn1 Zn 0.49986(6) 0.08315(4) 0.75733(3) 0.03022(13) Uani 1 1 d . . . . .
O4 O 0.1370(4) 0.2660(2) 0.3657(2) 0.0390(6) Uani 1 1 d . . . . .
O2 O 0.6673(4) 0.3297(2) 1.0267(2) 0.0354(5) Uani 1 1 d . . . . .
O5 O 0.1020(4) 0.2675(3) 0.7480(2) 0.0398(6) Uani 1 1 d . . . . .
O3 O 0.8775(4) 0.8028(2) 0.9608(2) 0.0407(6) Uani 1 1 d . . . . .
O1 O 0.6416(4) 0.3405(3) 0.6374(2) 0.0393(6) Uani 1 1 d . . . . .
O6 O 0.3710(4) 0.7320(2) 0.6842(2) 0.0389(6) Uani 1 1 d . . . . .
N1 N 0.6378(4) 0.3247(3) 0.8275(2) 0.0250(5) Uani 1 1 d . . . . .
O7 O 0.3200(5) 0.0130(3) 0.5723(2) 0.0512(7) Uani 1 1 d D . . . .
N6 N 0.2537(4) 0.4984(3) 0.5241(2) 0.0274(5) Uani 1 1 d . . . . .
N5 N 0.2284(4) 0.4995(3) 0.7151(3) 0.0285(6) Uani 1 1 d . . . . .
N2 N 0.7783(5) 0.5665(3) 0.9952(3) 0.0296(6) Uani 1 1 d . . . . .
N4 N 0.1031(5) 0.2536(3) 0.5514(2) 0.0366(7) Uani 1 1 d . . . . .
N3 N 0.7709(4) 0.5715(3) 0.7995(3) 0.0294(6) Uani 1 1 d . . . . .
O9 O 0.7617(5) 0.0138(3) 0.7778(3) 0.0548(7) Uani 1 1 d D . . . .
O8 O 0.2957(5) -0.0075(4) 0.8410(3) 0.0606(8) Uani 1 1 d D . . . .
C2 C 0.6929(5) 0.4019(3) 0.9523(3) 0.0262(6) Uani 1 1 d . . . . .
C1 C 0.6812(5) 0.4076(3) 0.7498(3) 0.0263(6) Uani 1 1 d . . . . .
C6 C 0.2901(5) 0.5881(3) 0.6437(3) 0.0267(6) Uani 1 1 d . . . . .
C5 C 0.1406(5) 0.3347(3) 0.6723(3) 0.0290(6) Uani 1 1 d . . . . .
C3 C 0.8133(5) 0.6585(3) 0.9215(3) 0.0290(6) Uani 1 1 d . . . . .
C4 C 0.1619(5) 0.3340(3) 0.4766(3) 0.0285(6) Uani 1 1 d . . . . .
H3 H 0.793(5) 0.619(4) 0.755(3) 0.029(9) Uiso 1 1 d . . . . .
H2 H 0.807(6) 0.612(4) 1.067(4) 0.033(10) Uiso 1 1 d . . . . .
H6 H 0.281(6) 0.544(4) 0.480(4) 0.040(11) Uiso 1 1 d . . . . .
H5 H 0.243(6) 0.549(4) 0.787(4) 0.041(10) Uiso 1 1 d . . . . .
H7A H 0.192(6) -0.087(4) 0.536(5) 0.106(19) Uiso 1 1 d D . . . .
H7B H 0.266(9) 0.095(5) 0.548(5) 0.11(2) Uiso 1 1 d D . . . .
H9A H 0.717(8) -0.096(3) 0.715(4) 0.092(17) Uiso 1 1 d D . . . .
H8A H 0.279(9) 0.071(5) 0.911(4) 0.100(18) Uiso 1 1 d D . . . .
H8B H 0.162(9) -0.096(7) 0.777(6) 0.19(4) Uiso 1 1 d D . . . .
H9B H 0.868(19) 0.062(17) 0.866(5) 0.39(8) Uiso 1 1 d D . . . .

loop_
_atom_site_aniso_label
_atom_site_aniso_U_11
_atom_site_aniso_U_22
_atom_site_aniso_U_33
_atom_site_aniso_U_23
_atom_site_aniso_U_13
_atom_site_aniso_U_12
Zn1 0.0319(2) 0.02313(19) 0.0304(2) 0.00578(14) 0.01015(15) 0.00548(14)
O4 0.0637(15) 0.0227(11) 0.0269(12) 0.0046(9) 0.0228(11) 0.0057(10)
O2 0.0557(14) 0.0250(11) 0.0232(11) 0.0093(9) 0.0157(10) 0.0081(10)
O5 0.0598(15) 0.0262(11) 0.0293(12) 0.0103(10) 0.0215(11) 0.0018(11)
O3 0.0604(15) 0.0198(11) 0.0339(13) 0.0054(9) 0.0153(11) 0.0067(10)
O1 0.0589(15) 0.0256(11) 0.0217(11) 0.0048(9) 0.0141(11) -0.0002(10)
O6 0.0586(15) 0.0150(10) 0.0357(13) 0.0033(9) 0.0207(11) 0.0021(10)
N1 0.0324(13) 0.0186(11) 0.0190(12) 0.0046(9) 0.0076(10) 0.0047(10)
O7 0.0588(17) 0.0291(13) 0.0417(15) 0.0099(11) -0.0028(13) 0.0025(12)
N6 0.0397(14) 0.0179(12) 0.0256(13) 0.0086(10) 0.0173(11) 0.0047(10)
N5 0.0408(15) 0.0188(12) 0.0222(13) 0.0036(10) 0.0149(11) 0.0036(10)
N2 0.0460(16) 0.0208(12) 0.0184(13) 0.0040(10) 0.0115(12) 0.0084(11)
N4 0.0614(18) 0.0182(12) 0.0265(14) 0.0055(10) 0.0221(13) 0.0034(12)
N3 0.0405(15) 0.0198(12) 0.0255(14) 0.0094(11) 0.0126(12) 0.0045(11)
O9 0.0498(16) 0.0385(15) 0.068(2) 0.0100(14) 0.0172(14) 0.0132(13)
O8 0.0645(19) 0.0481(17) 0.063(2) 0.0060(15) 0.0353(16) 0.0090(15)
C2 0.0306(15) 0.0211(14) 0.0252(15) 0.0057(11) 0.0097(12) 0.0089(12)
C1 0.0265(14) 0.0246(14) 0.0233(15) 0.0074(12) 0.0068(12) 0.0045(11)
C6 0.0308(15) 0.0244(14) 0.0241(15) 0.0070(12) 0.0108(12) 0.0085(12)
C5 0.0369(16) 0.0222(14) 0.0256(15) 0.0072(12) 0.0133(13) 0.0054(12)
C3 0.0332(15) 0.0242(15) 0.0265(15) 0.0074(12) 0.0082(13) 0.0090(12)
C4 0.0388(16) 0.0203(14) 0.0246(15) 0.0066(12) 0.0126(13) 0.0071(12)

loop_
_atom_type_symbol
_atom_type_description
_atom_type_scat_dispersion_real
_atom_type_scat_dispersion_imag
_atom_type_scat_source
C C 0.0033 0.0016 'International Tables Vol C Tables 4.2.6.8 and 6.1.1.4'
H H 0.0000 0.0000 'International Tables Vol C Tables 4.2.6.8 and 6.1.1.4'
N N 0.0061 0.0033 'International Tables Vol C Tables 4.2.6.8 and 6.1.1.4'
O O 0.0106 0.0060 'International Tables Vol C Tables 4.2.6.8 and 6.1.1.4'
Zn Zn 0.2839 1.4301 'International Tables Vol C Tables 4.2.6.8 and 6.1.1.4'

loop_
_geom_angle_atom_site_label_1
_geom_angle_atom_site_label_2
_geom_angle_atom_site_label_3
_geom_angle
_geom_angle_site_symmetry_1
_geom_angle_site_symmetry_3
_geom_angle_publ_flag
O7 Zn1 N1 109.84(10) . . ?
O7 Zn1 O9 108.87(13) . . ?
O7 Zn1 O8 106.53(13) . . ?
O9 Zn1 N1 102.82(11) . . ?
O9 Zn1 O8 115.31(13) . . ?
O8 Zn1 N1 113.40(11) . . ?
C2 N1 Zn1 119.77(19) . . ?
C2 N1 C1 120.4(2) . . ?
C1 N1 Zn1 119.77(19) . . ?
C6 N6 C4 124.3(3) . . ?
C6 N5 C5 124.1(3) . . ?
C3 N2 C2 125.0(3) . . ?
C4 N4 C5 119.4(3) . . ?
C3 N3 C1 124.5(3) . . ?
O2 C2 N1 122.1(3) . . ?
O2 C2 N2 120.0(3) . . ?
N1 C2 N2 117.9(3) . . ?
O1 C1 N1 121.9(3) . . ?
O1 C1 N3 119.7(3) . . ?
N1 C1 N3 118.4(3) . . ?
O6 C6 N6 123.7(3) . . ?
O6 C6 N5 122.9(3) . . ?
N6 C6 N5 113.5(3) . . ?
O5 C5 N5 118.1(3) . . ?
O5 C5 N4 122.6(3) . . ?
N4 C5 N5 119.2(3) . . ?
O3 C3 N2 123.3(3) . . ?
O3 C3 N3 123.4(3) . . ?
N2 C3 N3 113.3(3) . . ?
O4 C4 N6 118.1(3) . . ?
O4 C4 N4 122.5(3) . . ?
N4 C4 N6 119.4(3) . . ?

loop_
_geom_bond_atom_site_label_1
_geom_bond_atom_site_label_2
_geom_bond_distance
_geom_bond_site_symmetry_2
_geom_bond_publ_flag
Zn1 N1 2.030(2) . ?
Zn1 O7 2.006(3) . ?
Zn1 O9 2.013(3) . ?
Zn1 O8 2.028(3) . ?
O4 C4 1.240(4) . ?
O2 C2 1.233(3) . ?
O5 C5 1.239(4) . ?
O3 C3 1.211(4) . ?
O1 C1 1.229(4) . ?
O6 C6 1.209(4) . ?
N1 C2 1.356(4) . ?
N1 C1 1.360(4) . ?
N6 C6 1.361(4) . ?
N6 C4 1.380(4) . ?
N5 C6 1.368(4) . ?
N5 C5 1.383(4) . ?
N2 C2 1.380(4) . ?
N2 C3 1.365(4) . ?
N4 C5 1.348(4) . ?
N4 C4 1.347(4) . ?
N3 C1 1.377(4) . ?
N3 C3 1.366(4) . ?
